data_7244866
loop_
_publ_author_name
'Song, Ning'
'Chen, Shao-Peng'
'Fan, Xiao-Wei'
'Tan, Yu-Hui'
'Tang, Yun Zhi'
'Wang, Li Juan'
'Liao, Juan'
'Sun, Zhen'

_publ_section_title
;
 Tunable hybrid perovskites with Narrow bandgap and Multistage phase
 transition properties: 2,2-difluoroethylamine&#x00B7;Antimony Hexabromide
;
_journal_name_full CrystEngComm
_journal_paper_doi 10.1039/D2CE00438K
_journal_year 2022
_chemical_formula_moiety 'Br6 Sb, C2 H5 F3 N, 2(C2 H6 F2 N)'
_chemical_formula_sum 'C6 H14 Br6 F7 N3 Sb'
_chemical_formula_weight 862.41
_space_group_crystal_system orthorhombic
_space_group_IT_number 58
_space_group_name_Hall '-P 2 2n'
_space_group_name_H-M_alt 'P n n m'
_atom_sites_solution_hydrogens geom
_atom_sites_solution_primary direct
_atom_sites_solution_secondary difmap
_audit_creation_date 2021-02-20
_audit_creation_method
;
Olex2 1.2
(compiled 2018.05.29 svn.r3508 for OlexSys, GUI svn.r5506)
;
_audit_update_record
;
2022-03-02 deposited with the CCDC.	2022-04-26 downloaded from the CCDC.
;
_cell_angle_alpha 90.00
_cell_angle_beta 90.00
_cell_angle_gamma 90.00
_cell_formula_units_Z 4
_cell_length_a 12.3766(5)
_cell_length_b 21.5176(8)
_cell_length_c 8.0757(3)
_cell_measurement_reflns_used 5957
_cell_measurement_temperature 292.99(10)
_cell_measurement_theta_max 29.7830
_cell_measurement_theta_min 2.6900
_cell_volume 2150.68(14)
_computing_cell_refinement 'CrysAlisPro 1.171.40.14e (Rigaku OD, 2018)'
_computing_data_collection 'CrysAlisPro 1.171.40.14e (Rigaku OD, 2018)'
_computing_data_reduction 'CrysAlisPro 1.171.40.14e (Rigaku OD, 2018)'
_computing_molecular_graphics 'Olex2 (Dolomanov et al., 2009)'
_computing_publication_material 'Olex2 (Dolomanov et al., 2009)'
_computing_structure_refinement 'XL (Sheldrick, 2008)'
_computing_structure_solution 'XS (Sheldrick, 2008)'
_diffrn_ambient_environment air
_diffrn_ambient_temperature 292.99(10)
_diffrn_detector 'CCD plate'
_diffrn_detector_type HyPix
_diffrn_measured_fraction_theta_full 0.999
_diffrn_measured_fraction_theta_max 0.999
_diffrn_measurement_details
;
List of Runs (angles in degrees, time in seconds):

  # Type    Start    End  Width  t~exp~   \w     \q     \k     \f   Frames
#--------------------------------------------------------------------------
  1  \w    -54.00 -29.00   0.50    3.00    --    6.16 -16.00-172.00   50
  2  \w    -19.00  28.00   0.50    3.00    --   -5.69 -99.00 -60.00   94
  3  \w    -20.00  39.00   0.50    3.00    --    6.16 -99.00 -30.00  118
  4  \w     -4.00  22.00   0.50    3.00    --    6.16 -99.00 120.00   52
  5  \w    -21.00  22.00   0.50    3.00    --    6.16 -16.00-172.00   86
;
_diffrn_measurement_device 'four-circle diffractometer'
_diffrn_measurement_device_type 'XtaLAB Synergy R, DW system, HyPix'
_diffrn_measurement_method '\w scans'
_diffrn_orient_matrix_type 'CrysAlisPro convention (1999,Acta A55,543-557)'
_diffrn_orient_matrix_UB_11 0.0056021000
_diffrn_orient_matrix_UB_12 -0.0564701000
_diffrn_orient_matrix_UB_13 -0.0009200000
_diffrn_orient_matrix_UB_21 0.0317113000
_diffrn_orient_matrix_UB_22 0.0094010000
_diffrn_orient_matrix_UB_23 0.0191553000
_diffrn_orient_matrix_UB_31 -0.0070365000
_diffrn_orient_matrix_UB_32 -0.0027121000
_diffrn_orient_matrix_UB_33 0.0857143000
_diffrn_radiation_monochromator mirror
_diffrn_radiation_probe x-ray
_diffrn_radiation_type MoK\a
_diffrn_radiation_wavelength 0.71073
_diffrn_reflns_av_R_equivalents 0.0293
_diffrn_reflns_av_unetI/netI 0.0196
_diffrn_reflns_limit_h_max 14
_diffrn_reflns_limit_h_min -14
_diffrn_reflns_limit_k_max 21
_diffrn_reflns_limit_k_min -25
_diffrn_reflns_limit_l_max 9
_diffrn_reflns_limit_l_min -8
_diffrn_reflns_number 11862
_diffrn_reflns_theta_full 25.00
_diffrn_reflns_theta_max 25.00
_diffrn_reflns_theta_min 2.69
_diffrn_source 'Rotating-anode X-ray tube'
_diffrn_source_type 'Rigaku (Mo) X-ray Source'
_exptl_absorpt_coefficient_mu 12.483
_exptl_absorpt_correction_T_max 1.00000
_exptl_absorpt_correction_T_min 0.12900
_exptl_absorpt_correction_type multi-scan
_exptl_absorpt_process_details
;
CrysAlisPro 1.171.40.14e (Rigaku Oxford Diffraction, 2018)
Empirical absorption correction using spherical harmonics,
 implemented in SCALE3 ABSPACK scaling algorithm.
;
_exptl_crystal_colour 'clear light yellow'
_exptl_crystal_colour_lustre clear
_exptl_crystal_colour_modifier light
_exptl_crystal_colour_primary yellow
_exptl_crystal_density_diffrn 2.663
_exptl_crystal_density_method 'not measured'
_exptl_crystal_description plate
_exptl_crystal_F_000 1580
_exptl_crystal_size_max 0.02
_exptl_crystal_size_mid 0.02
_exptl_crystal_size_min 0.01
_refine_diff_density_max 1.097
_refine_diff_density_min -1.073
_refine_diff_density_rms 0.180
_refine_ls_extinction_method none
_refine_ls_goodness_of_fit_ref 1.111
_refine_ls_hydrogen_treatment constr
_refine_ls_matrix_type full
_refine_ls_number_parameters 127
_refine_ls_number_reflns 2046
_refine_ls_number_restraints 2
_refine_ls_restrained_S_all 1.124
_refine_ls_R_factor_all 0.0554
_refine_ls_R_factor_gt 0.0487
_refine_ls_shift/su_max 0.000
_refine_ls_shift/su_mean 0.000
_refine_ls_structure_factor_coef Fsqd
_refine_ls_weighting_details 'calc w=1/[\s^2^(Fo^2^)+(0.0989P)^2^+3.6882P] where P=(Fo^2^+2Fc^2^)/3'
_refine_ls_weighting_scheme calc
_refine_ls_wR_factor_gt 0.1486
_refine_ls_wR_factor_ref 0.1529
_reflns_number_gt 1733
_reflns_number_total 2046
_reflns_threshold_expression >2sigma(I)
_cod_data_source_file d2ce00438k2.cif
_cod_data_source_block csp_1_t293k
_cod_database_code 7244866
_reflns_odcompleteness_completeness 99.76
_reflns_odcompleteness_iscentric 1
_reflns_odcompleteness_theta 26.32
_olex2_refinement_description
;
1. Fixed Uiso
 At 1.2 times of:
  All C(H) groups, All C(H,H) groups, All N(H,H,H) groups
2. Restrained distances
 F1-C1
 2.4 with sigma of 0.02
 F1-C2
 1.25 with sigma of 0.02
3. Others
 Fixed Sof: H2a(0.5) H2b(0.5) H2c(0.5) H4a(0.5) H4b(0.5) H3a(0.5) H3b(0.5)
 H3c(0.5) H6a(0.5) H6b(0.5) H1a(0.5) H1b(0.5) H1c(0.5) H1d(0.5) H1e(0.5)
4.a Ternary CH refined with riding coordinates:
 C5(H5), C2(H2)
4.b Secondary CH2 refined with riding coordinates:
 C4(H4a,H4b), C6(H6a,H6b), C1(H1d,H1e)
4.c Idealised Me refined as rotating group:
 N2(H2a,H2b,H2c), N3(H3a,H3b,H3c), N1(H1a,H1b,H1c)
;
_olex2_submission_special_instructions 'No special instructions were received'
_oxdiff_exptl_absorpt_empirical_details
;
Empirical correction (ABSPACK) includes:
- Absorption correction using spherical harmonics
- Frame scaling
;
_oxdiff_exptl_absorpt_empirical_full_max 4.292
_oxdiff_exptl_absorpt_empirical_full_min 0.533

loop_
_space_group_symop_id
_space_group_symop_operation_xyz
1 'x, y, z'
2 '-x, -y, z'
3 'x+1/2, -y+1/2, -z+1/2'
4 '-x+1/2, y+1/2, -z+1/2'
5 '-x, -y, -z'
6 'x, y, -z'
7 '-x-1/2, y-1/2, z-1/2'
8 'x-1/2, -y-1/2, z-1/2'

loop_
_atom_site_label
_atom_site_type_symbol
_atom_site_fract_x
_atom_site_fract_y
_atom_site_fract_z
_atom_site_U_iso_or_equiv
_atom_site_adp_type
_atom_site_occupancy
_atom_site_calc_flag
_atom_site_disorder_assembly
_atom_site_disorder_group
_atom_site_site_symmetry_order
_atom_site_refinement_flags_posn
_atom_site_refinement_flags_adp
_atom_site_refinement_flags_occupancy
Sb1 Sb 0.38979(5) 0.32515(3) 0.0000 0.0438(3) Uani 1 d . . 2 S T P
Br4 Br 0.62161(8) 0.31627(6) 0.0000 0.0654(4) Uani 1 d . . 2 S T P
Br2 Br 0.38397(8) 0.23914(4) -0.24703(10) 0.0723(3) Uani 1 d . . 1 . . .
Br1 Br 0.40184(8) 0.41994(4) -0.25242(10) 0.0719(3) Uani 1 d . . 1 . . .
Br3 Br 0.16863(10) 0.33318(6) 0.0000 0.0865(5) Uani 1 d . . 2 S T P
F3 F 0.6133(11) 0.0528(5) 0.118(2) 0.266(9) Uani 1 d . . 1 . . .
F2 F 0.478(2) 0.0792(13) 0.0000 0.41(3) Uani 1 d . . 2 S T P
N2 N 0.7142(11) 0.1609(6) 0.0000 0.108(4) Uani 1 d . . 2 S T P
H2A H 0.7412 0.1540 -0.1005 0.129 Uiso 0.50 calc A -1 1 GR . .
H2B H 0.7474 0.1365 0.0730 0.129 Uiso 0.50 calc A -1 1 GR . .
H2C H 0.7246 0.2005 0.0275 0.129 Uiso 0.50 calc A -1 1 GR . .
C3 C 0.5686(19) 0.0862(12) 0.0000 0.139(8) Uani 1 d . . 2 S T P
C4 C 0.6106(15) 0.1486(10) 0.0000 0.156(10) Uani 1 d . . 2 S T P
H4A H 0.5804 0.1692 -0.0963 0.187 Uiso 0.50 calc . . 1 R . .
H4B H 0.5804 0.1692 0.0963 0.187 Uiso 0.50 calc . . 1 R . .
F4 F 0.2084(9) 0.0737(4) 0.1320(12) 0.185(4) Uani 1 d . . 1 . . .
N3 N 0.0766(17) 0.1838(9) 0.0000 0.192(11) Uani 1 d . . 2 S T P
H3A H 0.0628 0.1978 -0.1016 0.231 Uiso 0.50 calc B -1 1 GR . .
H3B H 0.0804 0.2158 0.0698 0.231 Uiso 0.50 calc B -1 1 GR . .
H3C H 0.0241 0.1582 0.0318 0.231 Uiso 0.50 calc B -1 1 GR . .
C5 C 0.1720(17) 0.0888(9) 0.0000 0.113(6) Uani 1 d . . 2 S T P
H5 H 0.0979 0.0728 0.0000 0.135 Uiso 1 calc . . 2 RS T P
C6 C 0.1603(18) 0.1567(10) 0.0000 0.158(10) Uani 1 d . . 2 S T P
H6A H 0.1997 0.1715 0.0961 0.190 Uiso 0.50 calc . . 1 R . .
H6B H 0.1997 0.1715 -0.0961 0.190 Uiso 0.50 calc . . 1 R . .
N1 N 0.1874(11) 0.0322(5) -0.5000 0.085(3) Uani 1 d . . 2 S T P
H1A H 0.1614 0.0319 -0.6028 0.102 Uiso 0.50 calc C -1 1 GR . .
H1B H 0.1881 0.0710 -0.4618 0.102 Uiso 0.50 calc C -1 1 GR . .
H1C H 0.1457 0.0088 -0.4354 0.102 Uiso 0.50 calc C -1 1 GR . .
C2 C 0.3560(16) 0.072(2) -0.5000 0.27(2) Uani 1 d . . 2 DS T P
H2 H 0.3176 0.1119 -0.5000 0.328 Uiso 1 calc . . 2 RS T P
C1 C 0.2879(18) 0.0095(16) -0.5000 0.25(2) Uani 1 d . . 2 DS T P
H1D H 0.3021 -0.0152 -0.5980 0.300 Uiso 0.50 calc . . 1 R . .
H1E H 0.3021 -0.0152 -0.4020 0.300 Uiso 0.50 calc . . 1 R . .
F1 F 0.4296(16) 0.0639(8) -0.600(3) 0.410(18) Uani 1 d . . 1 D . .

loop_
_atom_site_aniso_label
_atom_site_aniso_U_11
_atom_site_aniso_U_22
_atom_site_aniso_U_33
_atom_site_aniso_U_23
_atom_site_aniso_U_13
_atom_site_aniso_U_12
Sb1 0.0516(4) 0.0420(4) 0.0377(4) 0.000 0.000 -0.0008(2)
Br4 0.0492(6) 0.0545(7) 0.0925(9) 0.000 0.000 0.0029(4)
Br2 0.1020(7) 0.0563(6) 0.0586(5) -0.0186(4) -0.0113(4) -0.0017(4)
Br1 0.1047(7) 0.0550(6) 0.0560(5) 0.0125(3) 0.0159(4) 0.0091(4)
Br3 0.0477(6) 0.0783(9) 0.1334(13) 0.000 0.000 0.0015(5)
F3 0.334(19) 0.139(9) 0.33(2) 0.105(11) -0.117(13) -0.075(10)
F2 0.178(18) 0.29(3) 0.77(8) 0.000 0.000 -0.03(2)
N2 0.100(9) 0.075(8) 0.149(13) 0.000 0.000 -0.024(7)
C3 0.101(14) 0.116(18) 0.20(2) 0.000 0.000 0.012(13)
C4 0.114(15) 0.071(12) 0.28(3) 0.000 0.000 -0.011(10)
F4 0.259(11) 0.136(7) 0.161(8) 0.051(6) -0.090(8) -0.011(7)
N3 0.164(19) 0.101(14) 0.31(4) 0.000 0.000 0.025(13)
C5 0.155(16) 0.105(13) 0.077(10) 0.000 0.000 0.045(12)
C6 0.112(15) 0.093(14) 0.27(3) 0.000 0.000 0.023(12)
N1 0.139(10) 0.042(5) 0.074(6) 0.000 0.000 -0.008(6)
C2 0.059(11) 0.50(8) 0.26(4) 0.000 0.000 0.07(2)
C1 0.100(18) 0.36(6) 0.29(4) 0.000 0.000 0.03(3)
F1 0.52(3) 0.244(19) 0.46(4) -0.012(17) 0.29(3) -0.081(18)

loop_
_atom_type_symbol
_atom_type_description
_atom_type_scat_dispersion_real
_atom_type_scat_dispersion_imag
_atom_type_scat_source
C C 0.0033 0.0016 'International Tables Vol C Tables 4.2.6.8 and 6.1.1.4'
H H 0.0000 0.0000 'International Tables Vol C Tables 4.2.6.8 and 6.1.1.4'
Br Br -0.2901 2.4595 'International Tables Vol C Tables 4.2.6.8 and 6.1.1.4'
F F 0.0171 0.0103 'International Tables Vol C Tables 4.2.6.8 and 6.1.1.4'
N N 0.0061 0.0033 'International Tables Vol C Tables 4.2.6.8 and 6.1.1.4'
Sb Sb -0.5866 1.5461 'International Tables Vol C Tables 4.2.6.8 and 6.1.1.4'

loop_
_geom_angle_atom_site_label_1
_geom_angle_atom_site_label_2
_geom_angle_atom_site_label_3
_geom_angle
_geom_angle_site_symmetry_1
_geom_angle_site_symmetry_3
_geom_angle_publ_flag
Br4 Sb1 Br1 89.74(3) . . ?
Br4 Sb1 Br1 89.74(3) . 6 ?
Br2 Sb1 Br4 88.92(3) . . ?
Br2 Sb1 Br4 88.92(3) 6 . ?
Br2 Sb1 Br2 94.25(4) . 6 ?
Br2 Sb1 Br1 177.40(3) 6 . ?
Br2 Sb1 Br1 87.95(3) . . ?
Br2 Sb1 Br1 87.95(3) 6 6 ?
Br2 Sb1 Br1 177.40(3) . 6 ?
Br2 Sb1 Br3 90.94(3) . . ?
Br2 Sb1 Br3 90.94(3) 6 . ?
Br1 Sb1 Br1 89.81(4) 6 . ?
Br3 Sb1 Br4 179.80(4) . . ?
Br3 Sb1 Br1 90.41(3) . . ?
Br3 Sb1 Br1 90.41(3) . 6 ?
F3 C3 F3 93(2) 6 . ?
F3 C3 C4 110.9(16) 6 . ?
F3 C3 C4 110.9(16) . . ?
F2 C3 F3 110(2) . . ?
F2 C3 F3 110(2) . 6 ?
F2 C3 C4 119(3) . . ?
N2 C4 C3 122.8(19) . . ?
F4 C5 F4 125(2) 6 . ?
F4 C5 C6 107.8(12) . . ?
F4 C5 C6 107.8(12) 6 . ?
N3 C6 C5 125(2) . . ?
F1 C2 C1 106(3) 6_554 . ?
F1 C2 C1 106(3) . . ?
F1 C2 F1 82(3) 6_554 . ?
N1 C1 C2 101(3) . . ?
C2 F1 F1 48.9(14) . 6_554 ?

loop_
_geom_bond_atom_site_label_1
_geom_bond_atom_site_label_2
_geom_bond_distance
_geom_bond_site_symmetry_2
_geom_bond_publ_flag
Sb1 Br4 2.8756(11) . ?
Sb1 Br2 2.7221(9) 6 ?
Sb1 Br2 2.7221(9) . ?
Sb1 Br1 2.8876(9) . ?
Sb1 Br1 2.8876(9) 6 ?
Sb1 Br3 2.7426(13) . ?
F3 C3 1.319(17) . ?
F2 C3 1.13(3) . ?
N2 C4 1.31(2) . ?
C3 F3 1.319(17) 6 ?
C3 C4 1.44(3) . ?
F4 C5 1.202(10) . ?
N3 C6 1.19(3) . ?
C5 F4 1.202(10) 6 ?
C5 C6 1.47(3) . ?
N1 C1 1.34(3) . ?
C2 C1 1.59(6) . ?
C2 F1 1.230(15) . ?
C2 F1 1.230(15) 6_554 ?
F1 F1 1.62(5) 6_554 ?

loop_
_geom_torsion_atom_site_label_1
_geom_torsion_atom_site_label_2
_geom_torsion_atom_site_label_3
_geom_torsion_atom_site_label_4
_geom_torsion
_geom_torsion_site_symmetry_1
_geom_torsion_site_symmetry_2
_geom_torsion_site_symmetry_3
_geom_torsion_site_symmetry_4
_geom_torsion_publ_flag
F3 C3 C4 N2 51.0(14) . . . . ?
F3 C3 C4 N2 -51.0(14) 6 . . . ?
F2 C3 C4 N2 180.0 . . . . ?
F4 C5 C6 N3 111.3(15) 6 . . . ?
F4 C5 C6 N3 -111.3(15) . . . . ?
C1 C2 F1 F1 -104(3) . . . 6_554 ?
F1 C2 C1 N1 -136.9(17) . . . . ?
F1 C2 C1 N1 136.9(17) 6_554 . . . ?
